data_7018722
loop_
_publ_author_name
'Coffer, Philippa K.'
'Dillon, Keith B.'
'Howard, Judith A. K.'
'Yufit, Dmitry S.'
'Zorina, Natalia V.'

_publ_section_title
;
 Synthesis and characterisation of selected group 14 derivatives of the
 2,5-(CF(3))(2)C(6)H(3) (Ar) ligand.
;
_journal_issue 15
_journal_name_full 'Dalton transactions (Cambridge, England : 2003)'
_journal_page_first 4460
_journal_page_last 4468
_journal_paper_doi 10.1039/c2dt12369j
_journal_volume 41
_journal_year 2012
_chemical_absolute_configuration ad
_chemical_formula_moiety 'C16 H6 Cl2 F12 Si'
_chemical_formula_sum 'C16 H6 Cl2 F12 Si'
_chemical_formula_weight 525.20
_chemical_name_systematic
;
?
;
_space_group_crystal_system monoclinic
_space_group_IT_number 9
_space_group_name_Hall 'C -2yc'
_space_group_name_H-M_alt 'C 1 c 1'
_symmetry_space_group_name_Hall 'C -2yc'
_symmetry_space_group_name_H-M 'C 1 c 1'
_atom_sites_solution_hydrogens geom
_atom_sites_solution_primary direct
_atom_sites_solution_secondary difmap
_audit_creation_date 2011-09-16
_audit_creation_method
;
Olex2 1.1-beta
(compiled 2011.09.07 svn.r1971, GUI svn.r3853)
;
_cell_angle_alpha 90.00
_cell_angle_beta 102.0130(10)
_cell_angle_gamma 90.00
_cell_formula_units_Z 16
_cell_length_a 19.4317(8)
_cell_length_b 17.0627(7)
_cell_length_c 22.8784(9)
_cell_measurement_reflns_used 8114
_cell_measurement_temperature 40
_cell_measurement_theta_max 30.99
_cell_measurement_theta_min 3.37
_cell_volume 7419.4(5)
_computing_cell_refinement 'SAINT v6.45A (Bruker, 2003)'
_computing_data_collection 'SMART v5.049 (Bruker, 1999)'
_computing_data_reduction 'SAINT v6.45A (Bruker, 2003)'
_computing_molecular_graphics
;
O. V. Dolomanov, L. J. Bourhis, R. J. Gildea, J. A. K. Howard and H. Puschmann,
OLEX2: a complete structure solution, refinement and analysis program.
J. Appl. Cryst. (2009). 42, 339-341.
;
_computing_publication_material
;
O. V. Dolomanov, L. J. Bourhis, R. J. Gildea, J. A. K. Howard and H. Puschmann,
OLEX2: a complete structure solution, refinement and analysis program.
J. Appl. Cryst. (2009). 42, 339-341.
;
_computing_structure_refinement
;
XL, G.M. Sheldrick, Acta Cryst.
(2008). A64, 112-122
;
_computing_structure_solution
;
XS, G.M. Sheldrick, Acta Cryst.
(2008). A64, 112-122
;
_diffrn_ambient_temperature 40
_diffrn_detector 'CCD area detector'
_diffrn_detector_area_resol_mean 5.6
_diffrn_detector_type 'Bruker SMART CCD 1000 area detector'
_diffrn_measured_fraction_theta_full 0.993
_diffrn_measured_fraction_theta_max 0.993
_diffrn_measurement_device 'three-circle diffractometer'
_diffrn_measurement_device_type 'Bruker SMART CCD 1000 area detector'
_diffrn_measurement_method '\w scans'
_diffrn_radiation_monochromator graphite
_diffrn_radiation_probe x-ray
_diffrn_radiation_type MoK\a
_diffrn_radiation_wavelength 0.71073
_diffrn_radiation_xray_symbol K-L~3~
_diffrn_reflns_av_R_equivalents 0.0423
_diffrn_reflns_av_unetI/netI 0.0516
_diffrn_reflns_limit_h_max 27
_diffrn_reflns_limit_h_min -27
_diffrn_reflns_limit_k_max 24
_diffrn_reflns_limit_k_min -23
_diffrn_reflns_limit_l_max 32
_diffrn_reflns_limit_l_min -32
_diffrn_reflns_number 55903
_diffrn_reflns_theta_full 30.00
_diffrn_reflns_theta_max 30.00
_diffrn_reflns_theta_min 3.21
_diffrn_source 'sealed X-ray tube'
_diffrn_source_current 30.0
_diffrn_source_power 1.5
_diffrn_source_target Mo
_diffrn_source_voltage 50.0
_exptl_absorpt_coefficient_mu 0.533
_exptl_absorpt_correction_T_max 1.0000
_exptl_absorpt_correction_T_min 0.6069
_exptl_absorpt_correction_type multi-scan
_exptl_absorpt_process_details
;
SADABS-2006/1 (Bruker,2006) was used for absorption correction.
R(int) was 0.0516 before and 0.0385 after correction.
The Ratio of minimum to maximum transmission is 0.6069.
The \l/2 correction factor is 0.0015.
;
_exptl_crystal_colour 'clear light colourless'
_exptl_crystal_colour_lustre clear
_exptl_crystal_colour_modifier light
_exptl_crystal_colour_primary colourless
_exptl_crystal_density_diffrn 1.881
_exptl_crystal_density_meas 0
_exptl_crystal_density_method 'not measured'
_exptl_crystal_description block
_exptl_crystal_F_000 4128
_exptl_crystal_size_max 0.52
_exptl_crystal_size_mid 0.36
_exptl_crystal_size_min 0.24
_refine_diff_density_max 0.537
_refine_diff_density_min -0.376
_refine_diff_density_rms 0.078
_refine_ls_abs_structure_details 'Flack H D (1983), Acta Cryst. A39, 876-881'
_refine_ls_abs_structure_Flack 0.0(4)
_refine_ls_extinction_method none
_refine_ls_goodness_of_fit_ref 1.043
_refine_ls_hydrogen_treatment constr
_refine_ls_matrix_type full
_refine_ls_number_parameters 1115
_refine_ls_number_reflns 20056
_refine_ls_number_restraints 2
_refine_ls_restrained_S_all 1.043
_refine_ls_R_factor_all 0.0504
_refine_ls_R_factor_gt 0.0427
_refine_ls_shift/su_max 0.001
_refine_ls_shift/su_mean 0.000
_refine_ls_structure_factor_coef Fsqd
_refine_ls_weighting_details 'calc w=1/[\s^2^(Fo^2^)+(0.0600P)^2^+2.5000P] where P=(Fo^2^+2Fc^2^)/3'
_refine_ls_weighting_scheme calc
_refine_ls_wR_factor_gt 0.0984
_refine_ls_wR_factor_ref 0.1019
_reflns_number_gt 18048
_reflns_number_total 20056
_reflns_threshold_expression >2sigma(I)
_cod_data_source_file c2dt12369j.txt
_cod_data_source_block 1_s063h
_cod_database_code 7018722

loop_
_space_group_symop_id
_space_group_symop_operation_xyz
1 'x, y, z'
2 'x, -y, z+1/2'
3 'x+1/2, y+1/2, z'
4 'x+1/2, -y+1/2, z+1/2'

loop_
_atom_site_label
_atom_site_type_symbol
_atom_site_fract_x
_atom_site_fract_y
_atom_site_fract_z
_atom_site_U_iso_or_equiv
_atom_site_adp_type
_atom_site_occupancy
_atom_site_symmetry_multiplicity
_atom_site_calc_flag
_atom_site_refinement_flags
_atom_site_disorder_assembly
_atom_site_disorder_group
Si1 Si 0.11721(4) 0.30408(4) 0.63654(3) 0.01010(14) Uani 1 1 d . . .
Cl1 Cl 0.04507(3) 0.38371(4) 0.65387(3) 0.01308(12) Uani 1 1 d . . .
Cl2 Cl 0.19410(3) 0.30312(4) 0.71225(3) 0.01359(12) Uani 1 1 d . . .
F1 F 0.19875(9) 0.06171(10) 0.59177(8) 0.0185(4) Uani 1 1 d . . .
F2 F 0.21954(9) 0.17765(10) 0.62910(8) 0.0174(3) Uani 1 1 d . . .
F3 F 0.16768(9) 0.16364(11) 0.53682(8) 0.0194(4) Uani 1 1 d . . .
F4 F -0.11372(9) 0.15604(11) 0.69402(7) 0.0197(4) Uani 1 1 d . . .
F5 F -0.14148(10) 0.06553(12) 0.62782(10) 0.0318(5) Uani 1 1 d . . .
F6 F -0.14702(9) 0.18715(13) 0.60153(8) 0.0254(4) Uani 1 1 d . . .
F7 F 0.01130(8) 0.29683(10) 0.52624(7) 0.0137(3) Uani 1 1 d . . .
F8 F 0.00299(8) 0.42303(10) 0.51804(7) 0.0139(3) Uani 1 1 d . . .
F9 F 0.00990(9) 0.35281(10) 0.44126(7) 0.0151(3) Uani 1 1 d . . .
F10 F 0.36967(9) 0.39102(11) 0.60442(8) 0.0194(4) Uani 1 1 d . . .
F11 F 0.36449(9) 0.32877(12) 0.52151(9) 0.0237(4) Uani 1 1 d . . .
F12 F 0.35820(9) 0.45475(11) 0.52157(8) 0.0219(4) Uani 1 1 d . . .
C1 C 0.07275(14) 0.20507(16) 0.62669(12) 0.0108(5) Uani 1 1 d . . .
C2 C 0.10117(14) 0.13472(17) 0.60974(12) 0.0111(5) Uani 1 1 d . . .
C3 C 0.06384(14) 0.06484(17) 0.60528(12) 0.0121(5) Uani 1 1 d . . .
H3 H 0.0849 0.0180 0.5949 0.015 Uiso 1 1 calc R . .
C4 C -0.00442(15) 0.06256(17) 0.61588(12) 0.0134(5) Uani 1 1 d . . .
H4 H -0.0298 0.0147 0.6130 0.016 Uiso 1 1 calc R . .
C5 C -0.03433(14) 0.13159(17) 0.63072(12) 0.0128(5) Uani 1 1 d . . .
C6 C 0.00386(14) 0.20141(16) 0.63709(12) 0.0112(5) Uani 1 1 d . . .
H6 H -0.0171 0.2476 0.6487 0.013 Uiso 1 1 calc R . .
C7 C 0.17154(14) 0.13357(17) 0.59212(12) 0.0122(5) Uani 1 1 d . . .
C8 C -0.10909(14) 0.13455(18) 0.63866(12) 0.0144(5) Uani 1 1 d . . .
C9 C 0.15367(14) 0.34355(16) 0.57217(12) 0.0103(5) Uani 1 1 d . . .
C10 C 0.11402(15) 0.36657(16) 0.51585(12) 0.0116(5) Uani 1 1 d . . .
C11 C 0.14548(15) 0.39881(17) 0.47235(12) 0.0125(5) Uani 1 1 d . . .
H11 H 0.1171 0.4153 0.4354 0.015 Uiso 1 1 calc R . .
C12 C 0.21803(15) 0.40724(17) 0.48224(12) 0.0139(5) Uani 1 1 d . . .
H12 H 0.2396 0.4283 0.4520 0.017 Uiso 1 1 calc R . .
C13 C 0.25880(14) 0.38434(16) 0.53708(13) 0.0119(5) Uani 1 1 d . . .
C14 C 0.22716(14) 0.35300(16) 0.58176(12) 0.0116(5) Uani 1 1 d . . .
H14 H 0.2557 0.3379 0.6190 0.014 Uiso 1 1 calc R . .
C15 C 0.03470(14) 0.35980(16) 0.50033(12) 0.0108(5) Uani 1 1 d . . .
C16 C 0.33765(15) 0.38995(17) 0.54640(13) 0.0139(5) Uani 1 1 d . . .
Si2 Si 0.36569(4) 0.05534(4) 0.27674(3) 0.00976(14) Uani 1 1 d . . .
Cl3 Cl 0.27598(3) 0.02260(4) 0.21820(3) 0.01215(12) Uani 1 1 d . . .
Cl4 Cl 0.40810(3) 0.14273(4) 0.23374(3) 0.01229(12) Uani 1 1 d . . .
F21 F 0.31025(9) -0.06661(10) 0.34008(7) 0.0149(3) Uani 1 1 d . . .
F22 F 0.29469(9) -0.15370(10) 0.26949(8) 0.0177(4) Uani 1 1 d . . .
F23 F 0.34631(10) -0.18509(11) 0.35926(8) 0.0202(4) Uani 1 1 d . . .
F24 F 0.66400(9) -0.07128(13) 0.33015(8) 0.0240(4) Uani 1 1 d . . .
F25 F 0.64013(10) -0.11874(13) 0.24154(9) 0.0265(4) Uani 1 1 d . . .
F26 F 0.62881(10) 0.00495(12) 0.25562(10) 0.0305(5) Uani 1 1 d . . .
F27 F 0.50296(9) 0.13217(11) 0.45828(7) 0.0168(3) Uani 1 1 d . . .
F28 F 0.47723(9) 0.01919(9) 0.41700(8) 0.0150(3) Uani 1 1 d . . .
F29 F 0.49214(8) 0.11929(10) 0.36282(7) 0.0131(3) Uani 1 1 d . . .
F30 F 0.15650(9) 0.23140(11) 0.41120(8) 0.0191(4) Uani 1 1 d . . .
F31 F 0.13872(9) 0.10683(11) 0.41094(9) 0.0205(4) Uani 1 1 d . . .
F32 F 0.13260(9) 0.16797(12) 0.32787(7) 0.0221(4) Uani 1 1 d . . .
C21 C 0.42808(14) -0.03035(16) 0.28818(11) 0.0101(5) Uani 1 1 d . . .
C22 C 0.41090(14) -0.10687(16) 0.30401(12) 0.0118(5) Uani 1 1 d . . .
C23 C 0.45857(15) -0.16868(17) 0.30737(12) 0.0141(5) Uani 1 1 d . . .
H23 H 0.4451 -0.2200 0.3167 0.017 Uiso 1 1 calc R . .
C24 C 0.52593(15) -0.15553(17) 0.29713(12) 0.0138(5) Uani 1 1 d . . .
H24 H 0.5586 -0.1974 0.2994 0.017 Uiso 1 1 calc R . .
C25 C 0.54450(14) -0.08005(16) 0.28352(12) 0.0115(5) Uani 1 1 d . . .
C26 C 0.49608(14) -0.01882(16) 0.27804(11) 0.0114(5) Uani 1 1 d . . .
H26 H 0.5094 0.0318 0.2672 0.014 Uiso 1 1 calc R . .
C27 C 0.34047(15) -0.12806(17) 0.31810(13) 0.0141(5) Uani 1 1 d . . .
C28 C 0.61876(15) -0.06604(17) 0.27694(12) 0.0138(5) Uani 1 1 d . . .
C29 C 0.34103(14) 0.09877(16) 0.34532(12) 0.0098(5) Uani 1 1 d . . .
C30 C 0.38742(14) 0.11535(16) 0.40053(12) 0.0100(5) Uani 1 1 d . . .
C31 C 0.36299(14) 0.14791(17) 0.44831(12) 0.0130(5) Uani 1 1 d . . .
H31 H 0.3952 0.1589 0.4847 0.016 Uiso 1 1 calc R . .
C32 C 0.29224(15) 0.16438(17) 0.44308(12) 0.0123(5) Uani 1 1 d . . .
H32 H 0.2755 0.1860 0.4758 0.015 Uiso 1 1 calc R . .
C33 C 0.24566(14) 0.14883(16) 0.38894(12) 0.0117(5) Uani 1 1 d . . .
C34 C 0.26960(14) 0.11665(16) 0.34100(12) 0.0116(5) Uani 1 1 d . . .
H34 H 0.2370 0.1066 0.3046 0.014 Uiso 1 1 calc R . .
C35 C 0.46459(14) 0.09641(16) 0.40996(12) 0.0107(5) Uani 1 1 d . . .
C36 C 0.16838(15) 0.16395(17) 0.38475(12) 0.0124(5) Uani 1 1 d . . .
Si3 Si 0.38200(4) 0.54351(4) 0.29962(3) 0.00984(14) Uani 1 1 d . . .
Cl5 Cl 0.29618(3) 0.51617(4) 0.23502(3) 0.01398(13) Uani 1 1 d . . .
Cl6 Cl 0.43773(3) 0.62432(4) 0.26165(3) 0.01372(13) Uani 1 1 d . . .
F41 F 0.65404(9) 0.46668(11) 0.32641(8) 0.0192(4) Uani 1 1 d . . .
F42 F 0.66659(9) 0.34148(11) 0.32625(10) 0.0252(4) Uani 1 1 d . . .
F43 F 0.62766(10) 0.40322(13) 0.24370(8) 0.0261(4) Uani 1 1 d . . .
F44 F 0.31633(8) 0.43272(10) 0.36229(7) 0.0143(3) Uani 1 1 d . . .
F45 F 0.34541(10) 0.31430(11) 0.38944(9) 0.0217(4) Uani 1 1 d . . .
F46 F 0.29736(9) 0.33831(11) 0.29788(8) 0.0216(4) Uani 1 1 d . . .
F47 F 0.50299(9) 0.62467(11) 0.48236(7) 0.0175(4) Uani 1 1 d . . .
F48 F 0.49631(9) 0.56489(10) 0.39838(7) 0.0145(3) Uani 1 1 d . . .
F49 F 0.49865(9) 0.69151(10) 0.40182(8) 0.0162(3) Uani 1 1 d . . .
F50 F 0.14542(9) 0.57235(11) 0.40886(8) 0.0185(4) Uani 1 1 d . . .
F51 F 0.13743(9) 0.65459(11) 0.33638(7) 0.0166(3) Uani 1 1 d . . .
F52 F 0.14830(9) 0.69692(10) 0.42691(8) 0.0188(4) Uani 1 1 d . . .
C41 C 0.43773(14) 0.45193(16) 0.31370(11) 0.0104(5) Uani 1 1 d . . .
C42 C 0.41538(14) 0.37871(16) 0.33117(12) 0.0111(5) Uani 1 1 d . . .
C43 C 0.45913(15) 0.31259(17) 0.33646(12) 0.0134(5) Uani 1 1 d . . .
H43 H 0.4423 0.2635 0.3472 0.016 Uiso 1 1 calc R . .
C44 C 0.52701(15) 0.31822(17) 0.32604(12) 0.0140(5) Uani 1 1 d . . .
H44 H 0.5567 0.2735 0.3294 0.017 Uiso 1 1 calc R . .
C45 C 0.55029(14) 0.39054(17) 0.31059(12) 0.0126(5) Uani 1 1 d . . .
C46 C 0.50636(14) 0.45606(17) 0.30382(11) 0.0115(5) Uani 1 1 d . . .
H46 H 0.5234 0.5046 0.2922 0.014 Uiso 1 1 calc R . .
C47 C 0.34371(15) 0.36570(17) 0.34502(12) 0.0130(5) Uani 1 1 d . . .
C48 C 0.62469(15) 0.40021(17) 0.30154(12) 0.0141(5) Uani 1 1 d . . .
C49 C 0.35067(14) 0.59481(16) 0.36252(12) 0.0107(5) Uani 1 1 d . . .
C50 C 0.39315(14) 0.62908(16) 0.41354(12) 0.0109(5) Uani 1 1 d . . .
C51 C 0.36468(15) 0.66797(17) 0.45654(12) 0.0139(5) Uani 1 1 d . . .
H51 H 0.3949 0.6906 0.4903 0.017 Uiso 1 1 calc R . .
C52 C 0.29185(15) 0.67375(17) 0.45024(12) 0.0133(5) Uani 1 1 d . . .
H52 H 0.2720 0.7002 0.4794 0.016 Uiso 1 1 calc R . .
C53 C 0.24909(14) 0.64005(16) 0.40047(12) 0.0117(5) Uani 1 1 d . . .
C54 C 0.47278(14) 0.62785(16) 0.42419(12) 0.0114(5) Uani 1 1 d . . .
C55 C 0.17021(15) 0.64111(17) 0.39323(12) 0.0131(5) Uani 1 1 d . . .
C84 C 0.27776(14) 0.60151(16) 0.35728(12) 0.0114(5) Uani 1 1 d . . .
H84 H 0.2471 0.5793 0.3235 0.014 Uiso 1 1 calc R . .
Si4 Si 0.63674(4) 0.69541(4) 0.13659(3) 0.00960(14) Uani 1 1 d . . .
Cl7 Cl 0.59346(3) 0.61657(4) 0.18645(3) 0.01215(12) Uani 1 1 d . . .
Cl8 Cl 0.72709(3) 0.73154(4) 0.19257(3) 0.01203(12) Uani 1 1 d . . .
F61 F 0.51864(9) 0.70542(10) -0.01107(7) 0.0161(3) Uani 1 1 d . . .
F62 F 0.51135(8) 0.62448(10) 0.06014(7) 0.0140(3) Uani 1 1 d . . .
F63 F 0.49718(9) 0.58288(11) -0.03074(8) 0.0172(3) Uani 1 1 d . . .
F64 F 0.8572(2) 0.6437(2) -0.00261(19) 0.0147(8) Uiso 0.50 1 d P A 2
F64A F 0.8612(2) 0.6546(2) 0.0157(2) 0.0177(9) Uiso 0.50 1 d P A 1
F65 F 0.8499(2) 0.5164(3) 0.00700(19) 0.0161(10) Uiso 0.50 1 d P A 2
F65A F 0.8498(2) 0.5316(3) -0.00733(19) 0.0152(9) Uiso 0.50 1 d P A 1
F66 F 0.8734(2) 0.5907(3) 0.08464(18) 0.0147(9) Uiso 0.50 1 d P A 2
F66A F 0.8676(2) 0.5674(3) 0.08603(18) 0.0151(9) Uiso 0.50 1 d P A 1
F67 F 0.66019(9) 0.92494(10) 0.04015(8) 0.0183(4) Uani 1 1 d . . .
F68 F 0.71159(9) 0.90180(10) 0.13132(8) 0.0177(3) Uani 1 1 d . . .
F69 F 0.69444(8) 0.80740(10) 0.06648(7) 0.0138(3) Uani 1 1 d . . .
F70 F 0.36552(9) 0.89378(10) 0.15877(8) 0.0204(4) Uani 1 1 d . . .
F71 F 0.34340(9) 0.81624(13) 0.08307(8) 0.0238(4) Uani 1 1 d . . .
F72 F 0.38179(9) 0.76937(11) 0.17130(8) 0.0196(4) Uani 1 1 d . . .
C61 C 0.66002(14) 0.64347(16) 0.07071(12) 0.0107(5) Uani 1 1 d . . .
C62 C 0.61323(14) 0.61681(16) 0.01867(12) 0.0110(5) Uani 1 1 d . . .
C63 C 0.63700(15) 0.57902(18) -0.02741(12) 0.0142(5) Uani 1 1 d . . .
H63 H 0.6041 0.5612 -0.0615 0.017 Uiso 1 1 calc R . .
C64 C 0.70846(15) 0.56723(18) -0.02379(12) 0.0143(5) Uani 1 1 d . . .
H64 H 0.7247 0.5413 -0.0551 0.017 Uiso 1 1 calc R . .
C65 C 0.75576(14) 0.59389(16) 0.02626(12) 0.0116(5) Uani 1 1 d . A .
C66 C 0.73208(14) 0.63082(16) 0.07302(12) 0.0116(5) Uani 1 1 d . . .
H66 H 0.7655 0.6478 0.1071 0.014 Uiso 1 1 calc R . .
C67 C 0.53509(15) 0.63247(17) 0.00882(12) 0.0120(5) Uani 1 1 d . . .
C68 C 0.83362(15) 0.58630(17) 0.02959(13) 0.0148(5) Uani 1 1 d . . .
C69 C 0.57628(14) 0.78269(16) 0.12047(11) 0.0099(5) Uani 1 1 d . . .
C70 C 0.59488(14) 0.85617(17) 0.10013(12) 0.0114(5) Uani 1 1 d . . .
C71 C 0.54917(15) 0.92003(17) 0.09475(12) 0.0136(5) Uani 1 1 d . . .
H71 H 0.5636 0.9693 0.0822 0.016 Uiso 1 1 calc R . .
C72 C 0.48275(15) 0.91213(17) 0.10764(12) 0.0138(5) Uani 1 1 d . . .
H72 H 0.4517 0.9557 0.1041 0.017 Uiso 1 1 calc R . .
C73 C 0.46247(14) 0.83950(17) 0.12588(11) 0.0117(5) Uani 1 1 d . . .
C74 C 0.50843(14) 0.77591(17) 0.13281(11) 0.0115(5) Uani 1 1 d . . .
H74 H 0.4938 0.7271 0.1461 0.014 Uiso 1 1 calc R . .
C75 C 0.66542(15) 0.87252(16) 0.08458(12) 0.0124(5) Uani 1 1 d . . .
C76 C 0.38844(14) 0.82981(17) 0.13535(12) 0.0128(5) Uani 1 1 d . . .

loop_
_atom_site_aniso_label
_atom_site_aniso_U_11
_atom_site_aniso_U_22
_atom_site_aniso_U_33
_atom_site_aniso_U_23
_atom_site_aniso_U_13
_atom_site_aniso_U_12
Si1 0.0102(3) 0.0094(3) 0.0104(3) 0.0003(3) 0.0016(3) -0.0010(3)
Cl1 0.0153(3) 0.0110(3) 0.0138(3) -0.0010(2) 0.0051(2) 0.0007(2)
Cl2 0.0144(3) 0.0147(3) 0.0105(3) 0.0004(2) -0.0004(2) -0.0023(2)
F1 0.0162(8) 0.0142(9) 0.0257(9) -0.0023(7) 0.0054(7) 0.0036(7)
F2 0.0128(8) 0.0188(9) 0.0198(8) -0.0063(7) 0.0016(6) -0.0029(7)
F3 0.0177(9) 0.0246(10) 0.0172(8) 0.0047(7) 0.0067(7) 0.0038(7)
F4 0.0187(9) 0.0289(10) 0.0125(8) -0.0007(7) 0.0054(7) 0.0021(7)
F5 0.0240(10) 0.0236(10) 0.0541(14) -0.0169(10) 0.0223(10) -0.0137(8)
F6 0.0112(8) 0.0446(12) 0.0200(9) 0.0120(9) 0.0025(7) 0.0021(8)
F7 0.0135(8) 0.0121(8) 0.0149(8) 0.0032(6) 0.0013(6) -0.0035(6)
F8 0.0140(8) 0.0115(8) 0.0156(8) -0.0008(6) 0.0019(6) 0.0016(6)
F9 0.0176(8) 0.0160(8) 0.0103(7) -0.0003(6) -0.0002(6) -0.0021(7)
F10 0.0133(8) 0.0297(10) 0.0144(8) 0.0012(7) 0.0010(6) -0.0031(7)
F11 0.0142(8) 0.0220(10) 0.0364(10) -0.0120(8) 0.0090(8) -0.0020(7)
F12 0.0159(8) 0.0231(10) 0.0265(9) 0.0083(8) 0.0034(7) -0.0070(7)
C1 0.0108(12) 0.0108(13) 0.0105(11) 0.0000(10) 0.0013(9) -0.0007(10)
C2 0.0113(12) 0.0120(13) 0.0093(11) 0.0021(10) 0.0008(9) -0.0001(10)
C3 0.0148(13) 0.0100(13) 0.0107(11) -0.0012(10) 0.0007(10) -0.0004(10)
C4 0.0167(13) 0.0122(13) 0.0110(11) 0.0011(10) 0.0021(10) -0.0034(10)
C5 0.0108(12) 0.0152(14) 0.0122(12) 0.0005(10) 0.0018(10) -0.0026(10)
C6 0.0114(12) 0.0115(13) 0.0109(11) 0.0005(10) 0.0027(9) 0.0002(10)
C7 0.0090(12) 0.0128(13) 0.0143(12) -0.0013(10) 0.0012(10) 0.0017(10)
C8 0.0134(13) 0.0154(14) 0.0144(12) -0.0022(11) 0.0028(10) -0.0057(10)
C9 0.0111(12) 0.0085(12) 0.0118(12) 0.0005(10) 0.0037(10) -0.0011(9)
C10 0.0144(12) 0.0088(13) 0.0112(11) -0.0016(10) 0.0020(10) -0.0021(10)
C11 0.0129(12) 0.0119(13) 0.0118(12) -0.0010(10) 0.0002(10) -0.0002(10)
C12 0.0178(13) 0.0125(13) 0.0127(12) 0.0014(10) 0.0062(10) -0.0009(10)
C13 0.0108(12) 0.0088(13) 0.0168(13) -0.0029(10) 0.0046(10) -0.0006(10)
C14 0.0138(13) 0.0082(12) 0.0129(12) 0.0004(10) 0.0027(10) -0.0013(10)
C15 0.0114(12) 0.0109(13) 0.0101(11) -0.0004(10) 0.0020(10) 0.0001(10)
C16 0.0148(13) 0.0131(13) 0.0142(12) 0.0006(10) 0.0040(10) -0.0020(10)
Si2 0.0095(3) 0.0096(3) 0.0098(3) 0.0002(3) 0.0012(3) 0.0011(3)
Cl3 0.0112(3) 0.0125(3) 0.0116(3) -0.0008(2) -0.0002(2) 0.0012(2)
Cl4 0.0131(3) 0.0112(3) 0.0131(3) 0.0025(2) 0.0039(2) 0.0011(2)
F21 0.0149(8) 0.0137(8) 0.0164(8) -0.0016(6) 0.0040(6) 0.0008(6)
F22 0.0149(8) 0.0185(9) 0.0186(8) -0.0040(7) 0.0009(7) -0.0045(7)
F23 0.0223(9) 0.0148(9) 0.0238(9) 0.0080(7) 0.0057(7) 0.0016(7)
F24 0.0124(8) 0.0443(12) 0.0137(8) -0.0018(8) -0.0009(7) -0.0008(8)
F25 0.0163(9) 0.0372(12) 0.0269(10) -0.0182(9) 0.0068(7) 0.0016(8)
F26 0.0160(9) 0.0270(11) 0.0503(13) 0.0193(10) 0.0114(9) 0.0048(8)
F27 0.0113(8) 0.0234(9) 0.0133(7) -0.0061(7) -0.0025(6) -0.0006(7)
F28 0.0152(8) 0.0109(8) 0.0177(8) 0.0027(6) 0.0007(6) 0.0027(6)
F29 0.0111(7) 0.0149(8) 0.0134(7) 0.0025(6) 0.0030(6) 0.0006(6)
F30 0.0156(8) 0.0158(9) 0.0261(9) -0.0074(7) 0.0049(7) 0.0032(7)
F31 0.0140(8) 0.0185(9) 0.0302(10) 0.0022(8) 0.0073(7) -0.0008(7)
F32 0.0149(8) 0.0386(11) 0.0109(8) -0.0034(8) -0.0015(6) 0.0088(8)
C21 0.0118(12) 0.0109(13) 0.0074(10) -0.0013(10) 0.0018(9) 0.0009(10)
C22 0.0128(12) 0.0114(13) 0.0100(11) -0.0003(10) -0.0003(10) 0.0004(10)
C23 0.0176(14) 0.0115(13) 0.0116(12) -0.0004(10) -0.0008(10) -0.0006(10)
C24 0.0142(13) 0.0136(14) 0.0122(12) -0.0011(10) -0.0003(10) 0.0059(10)
C25 0.0099(12) 0.0142(13) 0.0097(11) -0.0017(10) 0.0003(9) 0.0012(10)
C26 0.0136(12) 0.0115(13) 0.0085(11) -0.0023(10) 0.0006(9) 0.0004(10)
C27 0.0165(13) 0.0105(13) 0.0153(12) 0.0013(10) 0.0031(11) -0.0007(10)
C28 0.0141(13) 0.0146(14) 0.0111(12) -0.0007(10) -0.0008(10) 0.0038(10)
C29 0.0111(12) 0.0077(12) 0.0108(11) 0.0012(9) 0.0023(10) -0.0010(9)
C30 0.0099(11) 0.0078(12) 0.0128(12) 0.0027(10) 0.0033(10) -0.0001(9)
C31 0.0122(12) 0.0149(14) 0.0118(12) 0.0009(10) 0.0024(10) -0.0004(10)
C32 0.0146(12) 0.0121(13) 0.0105(11) -0.0008(10) 0.0032(10) 0.0012(10)
C33 0.0099(12) 0.0099(12) 0.0150(12) 0.0017(10) 0.0016(10) 0.0010(9)
C34 0.0127(12) 0.0107(13) 0.0110(12) 0.0006(10) 0.0013(10) 0.0000(10)
C35 0.0124(12) 0.0104(13) 0.0083(11) 0.0015(10) -0.0002(10) -0.0013(10)
C36 0.0124(12) 0.0121(13) 0.0127(12) -0.0015(10) 0.0027(10) 0.0023(10)
Si3 0.0107(3) 0.0089(3) 0.0096(3) -0.0003(3) 0.0014(3) 0.0008(3)
Cl5 0.0129(3) 0.0151(3) 0.0121(3) -0.0024(2) -0.0017(2) 0.0033(2)
Cl6 0.0170(3) 0.0110(3) 0.0140(3) 0.0020(2) 0.0050(2) 0.0014(2)
F41 0.0131(8) 0.0187(9) 0.0258(9) -0.0076(7) 0.0037(7) -0.0030(7)
F42 0.0120(8) 0.0198(10) 0.0437(11) 0.0072(8) 0.0056(8) 0.0061(7)
F43 0.0161(9) 0.0508(13) 0.0121(8) -0.0056(8) 0.0043(7) -0.0055(8)
F44 0.0140(8) 0.0117(8) 0.0179(8) -0.0017(7) 0.0050(6) 0.0015(6)
F45 0.0205(9) 0.0173(9) 0.0297(10) 0.0092(8) 0.0109(8) 0.0021(7)
F46 0.0125(8) 0.0259(10) 0.0255(9) -0.0119(8) 0.0016(7) -0.0061(7)
F47 0.0144(8) 0.0251(10) 0.0114(8) -0.0003(7) -0.0011(6) 0.0002(7)
F48 0.0123(7) 0.0126(8) 0.0179(8) -0.0041(6) 0.0014(6) 0.0007(6)
F49 0.0134(8) 0.0117(8) 0.0232(9) 0.0027(7) 0.0032(7) -0.0020(6)
F50 0.0137(8) 0.0168(9) 0.0249(9) 0.0044(7) 0.0037(7) -0.0001(7)
F51 0.0110(8) 0.0229(10) 0.0152(8) 0.0020(7) 0.0012(6) 0.0031(7)
F52 0.0160(8) 0.0195(9) 0.0217(8) -0.0064(7) 0.0060(7) 0.0042(7)
C41 0.0108(12) 0.0107(13) 0.0087(11) -0.0022(10) -0.0004(9) 0.0021(10)
C42 0.0120(12) 0.0101(13) 0.0104(11) -0.0021(10) 0.0009(10) -0.0012(10)
C43 0.0146(13) 0.0091(13) 0.0171(13) 0.0000(10) 0.0043(10) 0.0012(10)
C44 0.0152(13) 0.0114(13) 0.0141(12) -0.0014(10) -0.0001(10) 0.0036(10)
C45 0.0113(12) 0.0155(14) 0.0104(11) -0.0027(10) 0.0010(10) 0.0019(10)
C46 0.0134(12) 0.0108(13) 0.0107(11) -0.0006(10) 0.0038(10) -0.0002(10)
C47 0.0129(12) 0.0106(13) 0.0155(12) -0.0005(10) 0.0028(10) 0.0001(10)
C48 0.0161(13) 0.0142(14) 0.0116(12) -0.0028(10) 0.0017(10) 0.0008(11)
C49 0.0146(12) 0.0082(12) 0.0107(11) 0.0019(10) 0.0056(10) 0.0009(10)
C50 0.0114(12) 0.0102(12) 0.0115(12) 0.0029(10) 0.0032(10) 0.0000(10)
C51 0.0153(13) 0.0144(14) 0.0112(12) -0.0008(10) 0.0010(10) -0.0010(10)
C52 0.0148(13) 0.0134(13) 0.0122(12) -0.0013(10) 0.0036(10) 0.0014(10)
C53 0.0114(12) 0.0116(13) 0.0117(11) 0.0021(10) 0.0017(10) 0.0039(10)
C54 0.0132(12) 0.0101(13) 0.0108(11) -0.0009(10) 0.0019(10) -0.0004(10)
C55 0.0119(12) 0.0150(14) 0.0127(12) 0.0017(10) 0.0034(10) 0.0021(10)
C84 0.0111(12) 0.0099(13) 0.0125(12) -0.0001(10) 0.0009(10) -0.0003(10)
Si4 0.0093(3) 0.0094(3) 0.0096(3) -0.0007(3) 0.0009(3) 0.0014(3)
Cl7 0.0136(3) 0.0110(3) 0.0119(3) 0.0016(2) 0.0027(2) 0.0004(2)
Cl8 0.0106(3) 0.0126(3) 0.0114(3) -0.0017(2) -0.0013(2) 0.0003(2)
F61 0.0138(8) 0.0149(9) 0.0180(8) 0.0040(7) -0.0001(6) 0.0034(6)
F62 0.0126(7) 0.0170(8) 0.0121(7) -0.0004(6) 0.0020(6) 0.0001(6)
F63 0.0135(8) 0.0207(9) 0.0152(8) -0.0063(7) -0.0020(6) -0.0014(7)
F67 0.0204(9) 0.0149(9) 0.0202(8) 0.0087(7) 0.0054(7) 0.0009(7)
F68 0.0140(8) 0.0188(9) 0.0193(8) -0.0059(7) 0.0010(6) -0.0041(7)
F69 0.0140(8) 0.0135(8) 0.0143(8) -0.0006(6) 0.0040(6) 0.0011(6)
F70 0.0202(9) 0.0166(9) 0.0265(9) -0.0064(7) 0.0099(7) 0.0031(7)
F71 0.0116(8) 0.0467(12) 0.0122(8) -0.0060(8) 0.0001(6) -0.0028(8)
F72 0.0156(8) 0.0195(9) 0.0250(9) 0.0082(7) 0.0077(7) 0.0035(7)
C61 0.0118(12) 0.0086(12) 0.0113(12) 0.0021(10) 0.0013(10) 0.0020(10)
C62 0.0096(11) 0.0113(13) 0.0115(11) 0.0009(10) 0.0007(10) 0.0004(10)
C63 0.0137(13) 0.0163(14) 0.0108(12) 0.0007(10) -0.0014(10) 0.0013(10)
C64 0.0149(13) 0.0149(14) 0.0131(12) -0.0017(11) 0.0032(10) 0.0008(10)
C65 0.0090(12) 0.0107(13) 0.0158(12) 0.0013(10) 0.0044(10) 0.0028(10)
C66 0.0131(12) 0.0103(13) 0.0105(11) 0.0005(10) 0.0002(10) -0.0016(10)
C67 0.0129(12) 0.0131(13) 0.0092(11) 0.0007(10) 0.0005(9) -0.0012(10)
C68 0.0149(13) 0.0138(14) 0.0157(13) -0.0015(11) 0.0031(10) 0.0005(11)
C69 0.0097(11) 0.0108(12) 0.0078(10) -0.0013(9) -0.0011(9) -0.0003(10)
C70 0.0100(12) 0.0145(13) 0.0084(11) -0.0002(10) -0.0007(9) 0.0002(10)
C71 0.0150(13) 0.0103(13) 0.0136(12) -0.0012(10) -0.0017(10) -0.0022(10)
C72 0.0147(13) 0.0135(14) 0.0122(12) -0.0002(10) 0.0007(10) 0.0044(10)
C73 0.0113(12) 0.0144(13) 0.0087(11) -0.0009(10) 0.0006(9) -0.0005(10)
C74 0.0121(12) 0.0119(13) 0.0097(11) -0.0021(10) 0.0009(9) -0.0013(10)
C75 0.0139(12) 0.0105(13) 0.0120(11) 0.0013(10) 0.0011(10) -0.0019(10)
C76 0.0116(12) 0.0143(13) 0.0120(12) -0.0017(10) 0.0013(10) 0.0014(10)

loop_
_atom_type_symbol
_atom_type_description
_atom_type_scat_dispersion_real
_atom_type_scat_dispersion_imag
_atom_type_scat_source
C C 0.0033 0.0016 'International Tables Vol C Tables 4.2.6.8 and 6.1.1.4'
H H 0.0000 0.0000 'International Tables Vol C Tables 4.2.6.8 and 6.1.1.4'
Cl Cl 0.1484 0.1585 'International Tables Vol C Tables 4.2.6.8 and 6.1.1.4'
F F 0.0171 0.0103 'International Tables Vol C Tables 4.2.6.8 and 6.1.1.4'
Si Si 0.0817 0.0704 'International Tables Vol C Tables 4.2.6.8 and 6.1.1.4'

loop_
_geom_angle_atom_site_label_1
_geom_angle_atom_site_label_2
_geom_angle_atom_site_label_3
_geom_angle
Cl2 Si1 Cl1 104.52(4)
C1 Si1 Cl1 107.56(9)
C1 Si1 Cl2 109.29(9)
C9 Si1 Cl1 107.30(9)
C9 Si1 Cl2 109.78(9)
C9 Si1 C1 117.57(12)
C2 C1 Si1 126.8(2)
C2 C1 C6 116.7(2)
C6 C1 Si1 116.5(2)
C1 C2 C7 121.0(2)
C3 C2 C1 121.6(3)
C3 C2 C7 117.3(2)
C2 C3 H3 119.6
C2 C3 C4 120.7(3)
C4 C3 H3 119.6
C3 C4 H4 120.7
C5 C4 C3 118.7(3)
C5 C4 H4 120.7
C4 C5 C6 120.7(3)
C4 C5 C8 121.6(3)
C6 C5 C8 117.7(3)
C1 C6 H6 119.2
C5 C6 C1 121.6(3)
C5 C6 H6 119.2
F1 C7 F2 107.0(2)
F1 C7 F3 106.7(2)
F1 C7 C2 113.4(2)
F2 C7 F3 105.7(2)
F2 C7 C2 111.9(2)
F3 C7 C2 111.7(2)
F4 C8 F6 106.2(2)
F4 C8 C5 112.4(2)
F5 C8 F4 107.2(2)
F5 C8 F6 107.2(2)
F5 C8 C5 112.2(2)
F6 C8 C5 111.3(2)
C10 C9 Si1 126.1(2)
C14 C9 Si1 116.9(2)
C14 C9 C10 116.9(2)
C9 C10 C15 121.9(2)
C11 C10 C9 121.8(3)
C11 C10 C15 116.2(2)
C10 C11 H11 119.7
C10 C11 C12 120.6(3)
C12 C11 H11 119.7
C11 C12 H12 120.5
C11 C12 C13 119.1(3)
C13 C12 H12 120.5
C12 C13 C14 120.6(3)
C12 C13 C16 118.7(2)
C14 C13 C16 120.5(2)
C9 C14 H14 119.5
C13 C14 C9 120.9(2)
C13 C14 H14 119.5
F7 C15 C10 112.2(2)
F8 C15 F7 106.8(2)
F8 C15 C10 112.1(2)
F9 C15 F7 106.7(2)
F9 C15 F8 106.5(2)
F9 C15 C10 112.2(2)
F10 C16 F11 106.7(2)
F10 C16 C13 112.9(2)
F11 C16 C13 111.3(2)
F12 C16 F10 106.8(2)
F12 C16 F11 106.5(2)
F12 C16 C13 112.1(2)
Cl3 Si2 Cl4 104.93(4)
C21 Si2 Cl3 108.41(9)
C21 Si2 Cl4 108.66(9)
C21 Si2 C29 117.22(12)
C29 Si2 Cl3 108.85(9)
C29 Si2 Cl4 108.09(9)
C22 C21 Si2 125.0(2)
C26 C21 Si2 118.0(2)
C26 C21 C22 116.9(2)
C21 C22 C27 123.2(2)
C23 C22 C21 121.5(3)
C23 C22 C27 115.3(3)
C22 C23 H23 119.8
C22 C23 C24 120.3(3)
C24 C23 H23 119.8
C23 C24 H24 120.6
C25 C24 C23 118.9(3)
C25 C24 H24 120.6
C24 C25 C26 120.8(3)
C24 C25 C28 118.0(2)
C26 C25 C28 121.1(3)
C21 C26 H26 119.3
C25 C26 C21 121.4(3)
C25 C26 H26 119.3
F21 C27 C22 112.1(2)
F22 C27 F21 107.3(2)
F22 C27 C22 111.9(2)
F23 C27 F21 106.4(2)
F23 C27 F22 106.8(2)
F23 C27 C22 112.0(2)
F24 C28 C25 111.0(2)
F25 C28 F24 106.1(2)
F25 C28 F26 107.6(2)
F25 C28 C25 112.4(2)
F26 C28 F24 105.8(2)
F26 C28 C25 113.4(2)
C30 C29 Si2 126.5(2)
C34 C29 Si2 116.5(2)
C34 C29 C30 117.1(2)
C29 C30 C35 120.9(2)
C31 C30 C29 121.3(2)
C31 C30 C35 117.7(2)
C30 C31 H31 119.8
C32 C31 C30 120.5(3)
C32 C31 H31 119.8
C31 C32 H32 120.5
C31 C32 C33 119.1(3)
C33 C32 H32 120.5
C32 C33 C36 118.5(2)
C34 C33 C32 120.8(2)
C34 C33 C36 120.7(2)
C29 C34 H34 119.4
C33 C34 C29 121.2(2)
C33 C34 H34 119.4
F27 C35 F29 106.3(2)
F27 C35 C30 112.7(2)
F28 C35 F27 106.9(2)
F28 C35 F29 106.5(2)
F28 C35 C30 112.3(2)
F29 C35 C30 111.7(2)
F30 C36 F32 106.8(2)
F30 C36 C33 112.4(2)
F31 C36 F30 107.0(2)
F31 C36 F32 106.7(2)
F31 C36 C33 111.3(2)
F32 C36 C33 112.2(2)
Cl5 Si3 Cl6 105.71(4)
C41 Si3 Cl5 106.71(9)
C41 Si3 Cl6 107.05(9)
C49 Si3 Cl5 108.27(9)
C49 Si3 Cl6 107.03(9)
C49 Si3 C41 121.13(12)
C42 C41 Si3 125.6(2)
C46 C41 Si3 117.5(2)
C46 C41 C42 116.8(3)
C41 C42 C47 122.9(2)
C43 C42 C41 121.4(3)
C43 C42 C47 115.7(2)
C42 C43 H43 119.7
C44 C43 C42 120.6(3)
C44 C43 H43 119.7
C43 C44 H44 120.8
C45 C44 C43 118.5(3)
C45 C44 H44 120.8
C44 C45 C46 121.1(3)
C44 C45 C48 120.3(3)
C46 C45 C48 118.5(3)
C41 C46 H46 119.2
C45 C46 C41 121.5(3)
C45 C46 H46 119.2
F44 C47 C42 111.9(2)
F45 C47 F44 106.3(2)
F45 C47 C42 112.2(2)
F46 C47 F44 106.9(2)
F46 C47 F45 106.8(2)
F46 C47 C42 112.2(2)
F41 C48 C45 111.6(2)
F42 C48 F41 106.6(2)
F42 C48 C45 112.0(2)
F43 C48 F41 106.6(2)
F43 C48 F42 107.4(2)
F43 C48 C45 112.3(2)
C50 C49 Si3 126.7(2)
C84 C49 Si3 116.9(2)
C84 C49 C50 116.4(2)
C49 C50 C54 122.0(2)
C51 C50 C49 122.2(3)
C51 C50 C54 115.8(2)
C50 C51 H51 119.9
C50 C51 C52 120.3(3)
C52 C51 H51 119.9
C51 C52 H52 120.8
C53 C52 C51 118.5(3)
C53 C52 H52 120.8
C52 C53 C55 120.5(2)
C52 C53 C84 121.1(3)
C84 C53 C55 118.3(2)
F47 C54 F48 106.5(2)
F47 C54 F49 106.9(2)
F47 C54 C50 112.5(2)
F48 C54 C50 111.6(2)
F49 C54 F48 106.8(2)
F49 C54 C50 112.2(2)
F50 C55 F52 106.9(2)
F50 C55 C53 111.9(2)
F51 C55 F50 106.4(2)
F51 C55 F52 106.8(2)
F51 C55 C53 112.0(2)
F52 C55 C53 112.4(2)
C49 C84 H84 119.2
C53 C84 C49 121.5(3)
C53 C84 H84 119.2
Cl8 Si4 Cl7 104.33(4)
C61 Si4 Cl7 109.32(9)
C61 Si4 Cl8 109.01(9)
C61 Si4 C69 117.32(12)
C69 Si4 Cl7 108.39(9)
C69 Si4 Cl8 107.69(9)
C62 C61 Si4 127.3(2)
C66 C61 Si4 116.4(2)
C66 C61 C62 116.3(2)
C61 C62 C67 121.2(2)
C63 C62 C61 122.0(2)
C63 C62 C67 116.7(2)
C62 C63 H63 119.8
C64 C63 C62 120.4(3)
C64 C63 H63 119.8
C63 C64 H64 120.5
C65 C64 C63 119.0(3)
C65 C64 H64 120.5
C64 C65 C66 120.8(2)
C64 C65 C68 120.0(2)
C66 C65 C68 119.2(2)
C61 C66 H66 119.2
C65 C66 C61 121.6(2)
C65 C66 H66 119.2
F61 C67 F62 106.7(2)
F61 C67 F63 107.3(2)
F61 C67 C62 112.1(2)
F62 C67 C62 111.4(2)
F63 C67 F62 106.4(2)
F63 C67 C62 112.5(2)
F64 C68 F65 107.1(3)
F64 C68 C65 111.0(3)
F64A C68 F64 19.2(2)
F64A C68 F65 122.2(3)
F64A C68 F66A 106.8(3)
F64A C68 C65 111.0(3)
F65 C68 C65 111.5(3)
F65A C68 F64 90.6(3)
F65A C68 F64A 107.3(3)
F65A C68 F65 17.7(2)
F65A C68 F66A 107.6(3)
F65A C68 C65 113.2(3)
F66 C68 F64 106.0(3)
F66 C68 F64A 89.6(3)
F66 C68 F65 105.8(3)
F66 C68 F65A 117.9(3)
F66 C68 F66A 17.7(2)
F66 C68 C65 114.9(3)
F66A C68 F64 122.2(3)
F66A C68 F65 92.7(3)
F66A C68 C65 110.6(3)
C70 C69 Si4 125.1(2)
C74 C69 Si4 117.8(2)
C74 C69 C70 117.0(2)
C69 C70 C75 123.3(2)
C71 C70 C69 121.4(3)
C71 C70 C75 115.3(2)
C70 C71 H71 119.7
C72 C71 C70 120.5(3)
C72 C71 H71 119.7
C71 C72 H72 120.5
C71 C72 C73 118.9(3)
C73 C72 H72 120.5
C72 C73 C74 120.9(3)
C72 C73 C76 118.6(3)
C74 C73 C76 120.4(3)
C69 C74 H74 119.4
C73 C74 C69 121.2(3)
C73 C74 H74 119.4
F67 C75 F69 106.7(2)
F67 C75 C70 111.8(2)
F68 C75 F67 106.7(2)
F68 C75 F69 107.4(2)
F68 C75 C70 111.7(2)
F69 C75 C70 112.2(2)
F70 C76 F71 106.7(2)
F70 C76 F72 107.5(2)
F70 C76 C73 112.1(2)
F71 C76 C73 110.8(2)
F72 C76 F71 106.5(2)
F72 C76 C73 112.9(2)

loop_
_geom_bond_atom_site_label_1
_geom_bond_atom_site_label_2
_geom_bond_distance
Si1 Cl1 2.0493(10)
Si1 Cl2 2.0384(9)
Si1 C1 1.890(3)
Si1 C9 1.886(3)
F1 C7 1.336(3)
F2 C7 1.350(3)
F3 C7 1.353(3)
F4 C8 1.339(3)
F5 C8 1.334(3)
F6 C8 1.345(3)
F7 C15 1.351(3)
F8 C15 1.346(3)
F9 C15 1.342(3)
F10 C16 1.344(3)
F11 C16 1.345(3)
F12 C16 1.341(3)
C1 C2 1.409(4)
C1 C6 1.409(4)
C2 C3 1.388(4)
C2 C7 1.504(4)
C3 H3 0.9500
C3 C4 1.398(4)
C4 H4 0.9500
C4 C5 1.387(4)
C5 C6 1.395(4)
C5 C8 1.502(4)
C6 H6 0.9500
C9 C10 1.412(4)
C9 C14 1.408(4)
C10 C11 1.386(4)
C10 C15 1.512(4)
C11 H11 0.9500
C11 C12 1.388(4)
C12 H12 0.9500
C12 C13 1.393(4)
C13 C14 1.404(4)
C13 C16 1.505(4)
C14 H14 0.9500
Si2 Cl3 2.0427(9)
Si2 Cl4 2.0512(10)
Si2 C21 1.883(3)
Si2 C29 1.885(3)
F21 C27 1.349(3)
F22 C27 1.345(3)
F23 C27 1.342(3)
F24 C28 1.348(3)
F25 C28 1.333(3)
F26 C28 1.335(4)
F27 C35 1.344(3)
F28 C35 1.344(3)
F29 C35 1.357(3)
F30 C36 1.343(3)
F31 C36 1.336(3)
F32 C36 1.343(3)
C21 C22 1.413(4)
C21 C26 1.402(4)
C22 C23 1.395(4)
C22 C27 1.514(4)
C23 H23 0.9500
C23 C24 1.395(4)
C24 H24 0.9500
C24 C25 1.390(4)
C25 C26 1.394(4)
C25 C28 1.501(4)
C26 H26 0.9500
C29 C30 1.419(4)
C29 C34 1.404(4)
C30 C31 1.394(4)
C30 C35 1.505(4)
C31 H31 0.9500
C31 C32 1.384(4)
C32 H32 0.9500
C32 C33 1.399(4)
C33 C34 1.390(4)
C33 C36 1.507(4)
C34 H34 0.9500
Si3 Cl5 2.0389(10)
Si3 Cl6 2.0544(10)
Si3 C41 1.890(3)
Si3 C49 1.890(3)
F41 C48 1.342(3)
F42 C48 1.340(3)
F43 C48 1.338(3)
F44 C47 1.354(3)
F45 C47 1.338(3)
F46 C47 1.337(3)
F47 C54 1.339(3)
F48 C54 1.351(3)
F49 C54 1.342(3)
F50 C55 1.345(3)
F51 C55 1.344(3)
F52 C55 1.348(3)
C41 C42 1.408(4)
C41 C46 1.400(4)
C42 C43 1.403(4)
C42 C47 1.508(4)
C43 H43 0.9500
C43 C44 1.392(4)
C44 H44 0.9500
C44 C45 1.385(4)
C45 C46 1.396(4)
C45 C48 1.512(4)
C46 H46 0.9500
C49 C50 1.409(4)
C49 C84 1.402(4)
C50 C51 1.393(4)
C50 C54 1.516(4)
C51 H51 0.9500
C51 C52 1.396(4)
C52 H52 0.9500
C52 C53 1.387(4)
C53 C55 1.507(4)
C53 C84 1.396(4)
C84 H84 0.9500
Si4 Cl7 2.0537(10)
Si4 Cl8 2.0412(9)
Si4 C61 1.883(3)
Si4 C69 1.885(3)
F61 C67 1.341(3)
F62 C67 1.355(3)
F63 C67 1.342(3)
F64 C68 1.361(5)
F64A C68 1.347(5)
F65 C68 1.363(5)
F65A C68 1.339(5)
F66 C68 1.336(5)
F66A C68 1.361(5)
F67 C75 1.342(3)
F68 C75 1.341(3)
F69 C75 1.350(3)
F70 C76 1.333(3)
F71 C76 1.347(3)
F72 C76 1.342(3)
C61 C62 1.414(4)
C61 C66 1.407(4)
C62 C63 1.394(4)
C62 C67 1.512(4)
C63 H63 0.9500
C63 C64 1.388(4)
C64 H64 0.9500
C64 C65 1.387(4)
C65 C66 1.399(4)
C65 C68 1.505(4)
C66 H66 0.9500
C69 C70 1.410(4)
C69 C74 1.409(4)
C70 C71 1.395(4)
C70 C75 1.512(4)
C71 H71 0.9500
C71 C72 1.389(4)
C72 H72 0.9500
C72 C73 1.391(4)
C73 C74 1.393(4)
C73 C76 1.508(4)
C74 H74 0.9500
